data_2013292
loop_
_publ_author_name
'Jan Janczak'
'Ryszard Kubiak'

_publ_section_title
;
 Two isomorphous complexes: dichloro[phthalocyaninato(2--)]tin(IV) and
 dichloro[phthalocyaninato(2--)]germanium(IV)
;
_journal_issue 6
_journal_name_full 'Acta Crystallographica Section C'
_journal_page_first m237
_journal_page_last m240
_journal_paper_doi 10.1107/S0108270103009417
_journal_volume 59
_journal_year 2003
_chemical_formula_iupac '[Ge (C32 H16 N8) Cl2]'
_chemical_formula_moiety 'C32 H16 Cl2 Ge N8'
_chemical_formula_sum 'C32 H16 Cl2 Ge N8'
_chemical_formula_weight 656.02
_chemical_melting_point sublimation
_chemical_name_common 'phthalocyanine germanium'
_chemical_name_systematic
;
 dichloro(phthalocyaninato(2-))germanium(IV)
;
_space_group_IT_number 14
_symmetry_cell_setting monoclinic
_symmetry_space_group_name_Hall '-P 2yn'
_symmetry_space_group_name_H-M 'P 1 21/n 1'
_atom_sites_solution_hydrogens geom
_atom_sites_solution_primary direct
_atom_sites_solution_secondary difmap
_cell_angle_alpha 90
_cell_angle_beta 98.50(3)
_cell_angle_gamma 90
_cell_formula_units_Z 2
_cell_length_a 9.124(2)
_cell_length_b 14.810(3)
_cell_length_c 10.233(2)
_cell_measurement_reflns_used 2102
_cell_measurement_temperature 293(2)
_cell_measurement_theta_max 29
_cell_measurement_theta_min 3.41
_cell_volume 1367.6(5)
_computing_cell_refinement 'KM-4 CCD Software'
_computing_data_collection 'KM-4 CCD Software (Kuma, 2000'
_computing_data_reduction 'KM-4 CCD Software'
_computing_molecular_graphics 'SHELXTL (Sheldrick, 1990)'
_computing_publication_material SHELXL97
_computing_structure_refinement 'SHELXL97 (Sheldrick, 1997)'
_computing_structure_solution 'SHELXS97 (Sheldrick, 1990)'
_diffrn_ambient_temperature 293(2)
_diffrn_detector_area_resol_mean '1024x1024 with blocks 2x2'
_diffrn_measured_fraction_theta_full 0.978
_diffrn_measured_fraction_theta_max 0.978
_diffrn_measurement_device_type 'Kuma KM-4 CCD area-detector'
_diffrn_measurement_method \w-scan
_diffrn_radiation_monochromator graphite
_diffrn_radiation_source 'fine-focus sealed tube'
_diffrn_radiation_type MoK\a
_diffrn_radiation_wavelength 0.71073
_diffrn_reflns_av_R_equivalents 0.0397
_diffrn_reflns_av_sigmaI/netI 0.0562
_diffrn_reflns_limit_h_max 10
_diffrn_reflns_limit_h_min -12
_diffrn_reflns_limit_k_max 20
_diffrn_reflns_limit_k_min -20
_diffrn_reflns_limit_l_max 13
_diffrn_reflns_limit_l_min -13
_diffrn_reflns_number 12868
_diffrn_reflns_theta_full 29.00
_diffrn_reflns_theta_max 29.00
_diffrn_reflns_theta_min 3.41
_exptl_absorpt_coefficient_mu 1.356
_exptl_absorpt_correction_T_max 0.792
_exptl_absorpt_correction_T_min 0.687
_exptl_absorpt_correction_type analytical
_exptl_absorpt_process_details
;
face-indexed, SHELXTL (Sheldrick, 1990)
;
_exptl_crystal_colour violet
_exptl_crystal_density_diffrn 1.593
_exptl_crystal_density_meas 1.59
_exptl_crystal_density_method 'floatation in CHCl3/CHBr3'
_exptl_crystal_description parallelepiped
_exptl_crystal_F_000 660
_exptl_crystal_size_max 0.30
_exptl_crystal_size_mid 0.22
_exptl_crystal_size_min 0.18
_refine_diff_density_max 1.042
_refine_diff_density_min -0.329
_refine_ls_extinction_method none
_refine_ls_goodness_of_fit_ref 1.024
_refine_ls_hydrogen_treatment constr
_refine_ls_matrix_type full
_refine_ls_number_parameters 196
_refine_ls_number_reflns 3561
_refine_ls_number_restraints 0
_refine_ls_restrained_S_all 1.024
_refine_ls_R_factor_all 0.0846
_refine_ls_R_factor_gt 0.0436
_refine_ls_shift/su_max 0.000
_refine_ls_shift/su_mean 0.000
_refine_ls_structure_factor_coef Fsqd
_refine_ls_weighting_details 'calc w=1/[\s^2^(Fo^2^)+(0.0407P)^2^+0.2270P] where P=(Fo^2^+2Fc^2^)/3'
_refine_ls_weighting_scheme calc
_refine_ls_wR_factor_gt 0.0912
_refine_ls_wR_factor_ref 0.0976
_reflns_number_gt 2102
_reflns_number_total 3561
_reflns_threshold_expression I>2\s(I)
_cod_data_source_file gg1161.cif
_cod_data_source_block IIb
_cod_original_sg_symbol_H-M 'P 21/n'
_cod_database_code 2013292
_cod_database_fobs_code 2013292

loop_
_symmetry_equiv_pos_as_xyz
'x, y, z'
'-x+1/2, y+1/2, -z+1/2'
'-x, -y, -z'
'x-1/2, -y-1/2, z-1/2'

loop_
_atom_site_label
_atom_site_fract_x
_atom_site_fract_y
_atom_site_fract_z
_atom_site_U_iso_or_equiv
_atom_site_adp_type
_atom_site_calc_flag
_atom_site_refinement_flags
_atom_site_occupancy
_atom_site_disorder_assembly
_atom_site_disorder_group
_atom_site_type_symbol
Ge 0.0000 0.0000 0.0000 0.04143(13) Uani d S 1 . . Ge
Cl -0.05960(7) -0.03141(5) 0.20579(6) 0.04980(18) Uani d . 1 . . Cl
N1 0.3453(2) -0.07923(15) 0.1058(2) 0.0459(5) Uani d . 1 . . N
N2 0.0966(2) -0.11822(14) 0.00139(19) 0.0428(5) Uani d . 1 . . N
N3 -0.1123(2) -0.21143(14) -0.0925(2) 0.0447(5) Uani d . 1 . . N
N4 -0.1869(2) -0.05404(13) -0.0811(2) 0.0418(5) Uani d . 1 . . N
C1 0.2432(3) -0.13618(17) 0.0539(2) 0.0428(6) Uani d . 1 . . C
C2 0.2702(3) -0.23225(17) 0.0407(2) 0.0434(6) Uani d . 1 . . C
C3 0.3958(3) -0.28385(19) 0.0776(3) 0.0534(7) Uani d . 1 . . C
H3 0.4844 -0.2582 0.1171 0.064 Uiso calc R 1 . . H
C4 0.3830(4) -0.3763(2) 0.0526(3) 0.0640(8) Uani d . 1 . . C
H4 0.4654 -0.4131 0.0755 0.077 Uiso calc R 1 . . H
C5 0.2510(4) -0.4147(2) -0.0054(3) 0.0654(8) Uani d . 1 . . C
H5 0.2469 -0.4767 -0.0197 0.078 Uiso calc R 1 . . H
C6 0.1245(3) -0.36329(19) -0.0427(3) 0.0571(7) Uani d . 1 . . C
H6 0.0360 -0.3893 -0.0818 0.069 Uiso calc R 1 . . H
C7 0.1369(3) -0.27045(18) -0.0186(2) 0.0459(6) Uani d . 1 . . C
C8 0.0292(3) -0.19836(17) -0.0418(2) 0.0433(6) Uani d . 1 . . C
C9 -0.2107(3) -0.14518(17) -0.1103(2) 0.0431(6) Uani d . 1 . . C
C10 -0.3645(3) -0.15829(18) -0.1654(2) 0.0434(6) Uani d . 1 . . C
C11 -0.4451(3) -0.23517(19) -0.2081(2) 0.0484(6) Uani d . 1 . . C
H11 -0.4004 -0.2917 -0.2039 0.058 Uiso calc R 1 . . H
C12 -0.5941(3) -0.2249(2) -0.2571(3) 0.0560(7) Uani d . 1 . . C
H12 -0.6502 -0.2753 -0.2870 0.067 Uiso calc R 1 . . H
C13 -0.6614(3) -0.1396(2) -0.2621(3) 0.0551(7) Uani d . 1 . . C
H13 -0.7617 -0.1345 -0.2949 0.066 Uiso calc R 1 . . H
C14 -0.5828(3) -0.0633(2) -0.2197(3) 0.0503(7) Uani d . 1 . . C
H14 -0.6281 -0.0069 -0.2233 0.060 Uiso calc R 1 . . H
C15 -0.4328(3) -0.07338(18) -0.1711(2) 0.0448(6) Uani d . 1 . . C
C16 -0.3194(3) -0.00868(17) -0.1173(2) 0.0431(6) Uani d . 1 . . C

loop_
_atom_site_aniso_label
_atom_site_aniso_U_11
_atom_site_aniso_U_22
_atom_site_aniso_U_33
_atom_site_aniso_U_12
_atom_site_aniso_U_13
_atom_site_aniso_U_23
Ge 0.0360(2) 0.0393(2) 0.0490(2) 0.00555(17) 0.00630(16) -0.00128(17)
Cl 0.0503(4) 0.0506(4) 0.0501(4) 0.0052(3) 0.0124(3) 0.0003(3)
N1 0.0403(12) 0.0444(14) 0.0530(13) 0.0093(11) 0.0062(10) -0.0006(10)
N2 0.0414(12) 0.0415(13) 0.0460(11) 0.0058(10) 0.0078(10) -0.0024(10)
N3 0.0444(12) 0.0432(12) 0.0468(12) 0.0047(10) 0.0072(10) -0.0019(10)
N4 0.0387(11) 0.0375(12) 0.0494(12) 0.0046(10) 0.0073(9) -0.0013(9)
C1 0.0412(15) 0.0392(15) 0.0477(14) 0.0101(12) 0.0061(12) -0.0005(11)
C2 0.0484(15) 0.0405(14) 0.0424(13) 0.0093(12) 0.0105(12) 0.0020(11)
C3 0.0539(17) 0.0537(17) 0.0508(15) 0.0181(14) 0.0019(13) -0.0021(13)
C4 0.070(2) 0.058(2) 0.0631(18) 0.0279(17) 0.0034(16) -0.0025(15)
C5 0.084(2) 0.0419(17) 0.0685(19) 0.0195(17) 0.0067(17) -0.0090(14)
C6 0.0631(19) 0.0443(17) 0.0622(17) 0.0089(14) 0.0036(14) -0.0093(13)
C7 0.0506(16) 0.0446(15) 0.0437(14) 0.0074(13) 0.0107(12) -0.0023(12)
C8 0.0463(15) 0.0424(15) 0.0416(13) 0.0068(12) 0.0084(11) -0.0013(11)
C9 0.0425(15) 0.0418(15) 0.0454(14) 0.0003(12) 0.0076(11) -0.0017(11)
C10 0.0395(14) 0.0478(16) 0.0435(14) 0.0003(12) 0.0082(11) -0.0006(12)
C11 0.0453(15) 0.0483(16) 0.0524(15) -0.0018(13) 0.0100(13) -0.0025(13)
C12 0.0481(16) 0.0582(19) 0.0625(17) -0.0096(14) 0.0104(14) -0.0050(14)
C13 0.0364(14) 0.067(2) 0.0618(17) -0.0019(14) 0.0054(13) 0.0032(15)
C14 0.0432(15) 0.0524(17) 0.0551(16) 0.0094(13) 0.0065(13) 0.0046(13)
C15 0.0411(14) 0.0486(16) 0.0452(14) 0.0021(12) 0.0080(12) 0.0025(11)
C16 0.0383(13) 0.0490(17) 0.0422(13) 0.0075(12) 0.0063(11) 0.0032(12)

loop_
_atom_type_symbol
_atom_type_description
_atom_type_scat_dispersion_real
_atom_type_scat_dispersion_imag
_atom_type_scat_source
C C 0.0033 0.0016 'International Tables Vol C Tables 4.2.6.8 and 6.1.1.4'
H H 0.0000 0.0000 'International Tables Vol C Tables 4.2.6.8 and 6.1.1.4'
N N 0.0061 0.0033 'International Tables Vol C Tables 4.2.6.8 and 6.1.1.4'
Cl Cl 0.1484 0.1585 'International Tables Vol C Tables 4.2.6.8 and 6.1.1.4'
Ge Ge 0.1547 1.8001 'International Tables Vol C Tables 4.2.6.8 and 6.1.1.4'

loop_
_geom_angle_atom_site_label_1
_geom_angle_atom_site_label_2
_geom_angle_atom_site_label_3
_geom_angle_site_symmetry_1
_geom_angle_site_symmetry_3
_geom_angle
_geom_angle_publ_flag
N2 Ge Cl . . 88.83(6) y
N4 Ge Cl . . 89.80(6) y
N2 Ge N4 . . 90.02(8) y
N4 Ge N2 . 3 89.98(8) y
N4 Ge N2 3 . 89.98(8) ?
N4 Ge N4 3 . 180.00(15) ?
N4 Ge N2 3 3 90.02(8) ?
N2 Ge N2 3 . 180.00(15) ?
N4 Ge Cl 3 . 90.20(6) ?
N2 Ge Cl 3 . 91.17(6) ?
N4 Ge Cl 3 3 89.80(6) ?
N4 Ge Cl . 3 90.20(6) y
N2 Ge Cl 3 3 88.83(6) ?
N2 Ge Cl . 3 91.17(6) y
Cl Ge Cl . 3 180.00(5) ?
C1 N1 C16 . 3 122.7(2) ?
C8 N2 C1 . . 108.5(2) ?
C8 N2 Ge . . 126.03(17) ?
C1 N2 Ge . . 125.40(17) ?
C9 N3 C8 . . 123.0(2) ?
C16 N4 C9 . . 108.1(2) ?
C16 N4 Ge . . 125.96(17) ?
C9 N4 Ge . . 125.93(16) ?
N1 C1 N2 . . 128.2(2) ?
N1 C1 C2 . . 123.2(2) ?
N2 C1 C2 . . 108.5(2) ?
C3 C2 C7 . . 121.9(2) ?
C3 C2 C1 . . 131.3(3) ?
C7 C2 C1 . . 106.8(2) ?
C2 C3 C4 . . 116.7(3) ?
C2 C3 H3 . . 121.7 ?
C4 C3 H3 . . 121.7 ?
C5 C4 C3 . . 121.7(3) ?
C5 C4 H4 . . 119.1 ?
C3 C4 H4 . . 119.1 ?
C4 C5 C6 . . 121.9(3) ?
C4 C5 H5 . . 119.1 ?
C6 C5 H5 . . 119.1 ?
C5 C6 C7 . . 116.7(3) ?
C5 C6 H6 . . 121.7 ?
C7 C6 H6 . . 121.7 ?
C2 C7 C6 . . 121.1(2) ?
C2 C7 C8 . . 107.4(2) ?
C6 C7 C8 . . 131.5(3) ?
N3 C8 N2 . . 127.6(2) ?
N3 C8 C7 . . 123.5(2) ?
N2 C8 C7 . . 108.9(2) ?
N3 C9 N4 . . 127.4(2) ?
N3 C9 C10 . . 123.6(2) ?
N4 C9 C10 . . 109.0(2) ?
C11 C10 C15 . . 120.7(2) ?
C11 C10 C9 . . 132.1(2) ?
C15 C10 C9 . . 107.2(2) ?
C12 C11 C10 . . 118.0(3) ?
C12 C11 H11 . . 121.0 ?
C10 C11 H11 . . 121.0 ?
C11 C12 C13 . . 120.8(3) ?
C11 C12 H12 . . 119.6 ?
C13 C12 H12 . . 119.6 ?
C14 C13 C12 . . 121.6(3) ?
C14 C13 H13 . . 119.2 ?
C12 C13 H13 . . 119.2 ?
C13 C14 C15 . . 117.7(3) ?
C13 C14 H14 . . 121.2 ?
C15 C14 H14 . . 121.2 ?
C14 C15 C10 . . 121.2(3) ?
C14 C15 C16 . . 132.1(3) ?
C10 C15 C16 . . 106.7(2) ?
N1 C16 N4 3 . 127.6(2) ?
N1 C16 C15 3 . 123.4(2) ?
N4 C16 C15 . . 109.0(2) ?

loop_
_geom_bond_atom_site_label_1
_geom_bond_atom_site_label_2
_geom_bond_site_symmetry_2
_geom_bond_distance
_geom_bond_publ_flag
Ge Cl . 2.2989(8) y
Ge N2 . 1.959(2) y
Ge N4 . 1.954(2) y
Ge N2 3 1.959(2) ?
Ge N4 3 1.954(2) ?
Ge Cl 3 2.2989(8) ?
N1 C1 . 1.309(3) ?
N1 C16 3 1.332(3) ?
N2 C8 . 1.379(3) ?
N2 C1 . 1.392(3) ?
N3 C9 . 1.324(3) ?
N3 C8 . 1.333(3) ?
N4 C16 . 1.385(3) ?
N4 C9 . 1.392(3) ?
C1 C2 . 1.454(3) ?
C2 C3 . 1.383(3) ?
C2 C7 . 1.397(4) ?
C3 C4 . 1.394(4) ?
C3 H3 . 0.9300 ?
C4 C5 . 1.385(4) ?
C4 H4 . 0.9300 ?
C5 C6 . 1.387(4) ?
C5 H5 . 0.9300 ?
C6 C7 . 1.398(4) ?
C6 H6 . 0.9300 ?
C7 C8 . 1.446(3) ?
C9 C10 . 1.447(4) ?
C10 C11 . 1.390(4) ?
C10 C15 . 1.401(4) ?
C11 C12 . 1.386(4) ?
C11 H11 . 0.9300 ?
C12 C13 . 1.403(4) ?
C12 H12 . 0.9300 ?
C13 C14 . 1.373(4) ?
C13 H13 . 0.9300 ?
C14 C15 . 1.393(3) ?
C14 H14 . 0.9300 ?
C15 C16 . 1.458(4) ?
C16 N1 3 1.332(3) ?
